data_7215308
loop_
_publ_author_name
'Li, Yan-Tao'
'Yao, Shi-Yan'
'Wang, Yan'
'Cui, Ke-Hui'
'Li, Hai-Qin'
'Wang, Xin'
'Zhu, Jian-Qi'
'Li, Jia'
'Tian, Yun-Qi'

_publ_section_title
;
 A novel cadmium imidazolate framework (CdIF) with ice-XII structure of
 itv topology
;
_journal_issue 10
_journal_name_full CrystEngComm
_journal_page_first 3470
_journal_paper_doi 10.1039/c1ce05055a
_journal_volume 13
_journal_year 2011
_chemical_formula_sum 'C4.5 H3 Cd0.75 N4.5 O3'
_chemical_formula_weight 252.41
_chemical_name_common 'cadmium 2-nitroimidazolate'
_chemical_name_systematic
;
?
;
_space_group_IT_number 122
_symmetry_cell_setting tetragonal
_symmetry_space_group_name_Hall 'I -4 2bw'
_symmetry_space_group_name_H-M 'I -4 2 d'
_atom_sites_solution_hydrogens geom
_atom_sites_solution_primary direct
_atom_sites_solution_secondary difmap
_audit_creation_method SHELXL-97
_cell_angle_alpha 90.00
_cell_angle_beta 90.00
_cell_angle_gamma 90.00
_cell_formula_units_Z 16
_cell_length_a 18.0847(8)
_cell_length_b 18.0847(8)
_cell_length_c 9.9217(9)
_cell_measurement_reflns_used 89
_cell_measurement_temperature 293(2)
_cell_volume 3245.0(4)
_computing_cell_refinement 'SAINT (Bruker, 1999)'
_computing_data_collection 'SMART (Bruker, 1997)'
_computing_data_reduction 'Bruker SAINT'
_computing_molecular_graphics 'Bruker SHELXTL'
_computing_publication_material 'Bruker SHELXTL'
_computing_structure_refinement 'SHELXL-97 (Sheldrick, 1997)'
_computing_structure_solution 'SHELXS-97 (Sheldrick, 1990)'
_diffrn_ambient_temperature 293(2)
_diffrn_measured_fraction_theta_full 0.958
_diffrn_measured_fraction_theta_max 0.958
_diffrn_measurement_device_type 'Bruker Apex-II Smart CCDC'
_diffrn_measurement_method 'omega scans'
_diffrn_radiation_monochromator graphite
_diffrn_radiation_source 'fine-focus sealed tube'
_diffrn_radiation_type MoK\a
_diffrn_radiation_wavelength 0.71073
_diffrn_reflns_av_R_equivalents 0.0395
_diffrn_reflns_av_sigmaI/netI 0.0354
_diffrn_reflns_limit_h_max 14
_diffrn_reflns_limit_h_min -24
_diffrn_reflns_limit_k_max 24
_diffrn_reflns_limit_k_min -24
_diffrn_reflns_limit_l_max 13
_diffrn_reflns_limit_l_min -13
_diffrn_reflns_number 10045
_diffrn_reflns_theta_full 29.17
_diffrn_reflns_theta_max 29.17
_diffrn_reflns_theta_min 2.25
_diffrn_standards_interval_time '10 sec.'
_exptl_absorpt_coefficient_mu 2.034
_exptl_absorpt_correction_T_max 0.9052
_exptl_absorpt_correction_T_min 0.2930
_exptl_absorpt_correction_type 'empirical used sadabs'
_exptl_absorpt_process_details '(SADABS; Bruker, 2000)'
_exptl_crystal_colour 'pale yellow'
_exptl_crystal_density_diffrn 2.067
_exptl_crystal_density_method 'not measured'
_exptl_crystal_description prism
_exptl_crystal_F_000 1944
_exptl_crystal_size_max 0.80
_exptl_crystal_size_mid 0.05
_exptl_crystal_size_min 0.05
_refine_diff_density_max 0.292
_refine_diff_density_min -0.268
_refine_diff_density_rms 0.062
_refine_ls_abs_structure_details 'Flack H D (1983), Acta Cryst. A39, 876-881'
_refine_ls_abs_structure_Flack -0.05(4)
_refine_ls_extinction_method none
_refine_ls_goodness_of_fit_ref 0.812
_refine_ls_hydrogen_treatment mixed
_refine_ls_matrix_type full
_refine_ls_number_parameters 117
_refine_ls_number_reflns 2072
_refine_ls_number_restraints 0
_refine_ls_restrained_S_all 0.812
_refine_ls_R_factor_all 0.0338
_refine_ls_R_factor_gt 0.0255
_refine_ls_shift/su_max 0.001
_refine_ls_shift/su_mean 0.000
_refine_ls_structure_factor_coef Fsqd
_refine_ls_weighting_details 'calc w=1/[\s^2^(Fo^2^)+(0.0513P)^2^+0.0000P] where P=(Fo^2^+2Fc^2^)/3'
_refine_ls_weighting_scheme calc
_refine_ls_wR_factor_gt 0.0623
_refine_ls_wR_factor_ref 0.0668
_reflns_number_gt 1826
_reflns_number_total 2072
_reflns_threshold_expression >2sigma(I)
_cod_data_source_file c1ce05055a.txt
_cod_data_source_block CdIF-13
_cod_original_sg_symbol_H-M I-42d
_cod_original_formula_sum 'C4.50 H3 Cd0.75 N4.50 O3'
_cod_database_code 7215308

loop_
_symmetry_equiv_pos_as_xyz
'x, y, z'
'-x, -y, z'
'y, -x, -z'
'-y, x, -z'
'-x+1/2, y, -z+3/4'
'x+1/2, -y, -z+3/4'
'-y+1/2, -x, z+3/4'
'y+1/2, x, z+3/4'
'x+1/2, y+1/2, z+1/2'
'-x+1/2, -y+1/2, z+1/2'
'y+1/2, -x+1/2, -z+1/2'
'-y+1/2, x+1/2, -z+1/2'
'-x+1, y+1/2, -z+5/4'
'x+1, -y+1/2, -z+5/4'
'-y+1, -x+1/2, z+5/4'
'y+1, x+1/2, z+5/4'

loop_
_atom_site_label
_atom_site_type_symbol
_atom_site_fract_x
_atom_site_fract_y
_atom_site_fract_z
_atom_site_U_iso_or_equiv
_atom_site_adp_type
_atom_site_occupancy
_atom_site_symmetry_multiplicity
_atom_site_calc_flag
_atom_site_refinement_flags
Cd1 Cd 0.5000 0.5000 0.5000 0.03050(13) Uani 1 4 d S
Cd2 Cd 0.2500 0.63769(2) 0.8750 0.03318(11) Uani 1 2 d S
O1 O 0.48691(16) 0.57683(17) 0.7510(4) 0.0497(7) Uani 1 1 d .
O2 O 0.40194(19) 0.5947(2) 0.9010(3) 0.0592(9) Uani 1 1 d .
O3 O 0.35157(16) 0.78333(18) 0.5341(3) 0.0475(8) Uani 1 1 d .
N1 N 0.38549(18) 0.51700(18) 0.5817(3) 0.0359(7) Uani 1 1 d .
N2 N 0.29568(17) 0.55822(19) 0.7207(3) 0.0389(8) Uani 1 1 d .
N3 N 0.20154(19) 0.7123(2) 0.7163(4) 0.0457(9) Uani 1 1 d .
N4 N 0.4219(2) 0.57464(19) 0.7894(3) 0.0403(8) Uani 1 1 d .
C1 C 0.3678(2) 0.5490(2) 0.6974(4) 0.0340(8) Uani 1 1 d .
C2 C 0.3184(2) 0.5040(3) 0.5250(4) 0.0482(11) Uani 1 1 d .
H2A H 0.3107 0.4812 0.4422 0.058 Uiso 1 1 calc R
C3 C 0.2641(2) 0.5295(2) 0.6083(5) 0.0477(10) Uani 1 1 d .
H3A H 0.2136 0.5276 0.5908 0.057 Uiso 1 1 calc R
N5 N 0.3190(2) 0.7500 0.6250 0.0342(9) Uani 1 2 d S
C4 C 0.2404(3) 0.7500 0.6250 0.0356(11) Uani 1 2 d S
C5 C 0.1312(2) 0.7274(4) 0.6804(6) 0.0693(18) Uani 1 1 d .
H5A H 0.0892 0.7098 0.7241 0.083 Uiso 1 1 calc R

loop_
_atom_site_aniso_label
_atom_site_aniso_U_11
_atom_site_aniso_U_22
_atom_site_aniso_U_33
_atom_site_aniso_U_23
_atom_site_aniso_U_13
_atom_site_aniso_U_12
Cd1 0.03022(17) 0.03022(17) 0.0311(3) 0.000 0.000 0.000
Cd2 0.0345(2) 0.0370(2) 0.02808(18) 0.000 0.00387(16) 0.000
O1 0.0369(16) 0.0551(18) 0.0570(18) -0.0089(16) -0.0042(15) 0.0011(12)
O2 0.063(2) 0.077(2) 0.0380(18) -0.0180(16) -0.0013(15) 0.0128(18)
O3 0.0408(16) 0.0489(17) 0.0527(19) 0.0144(15) 0.0117(14) 0.0006(13)
N1 0.0349(16) 0.0391(18) 0.0337(17) -0.0052(13) 0.0076(13) -0.0048(14)
N2 0.0349(17) 0.0421(18) 0.0397(18) -0.0061(15) 0.0077(15) -0.0015(13)
N3 0.0339(17) 0.058(2) 0.045(2) 0.0217(17) 0.0057(15) 0.0030(16)
N4 0.046(2) 0.0358(17) 0.0391(19) -0.0040(15) -0.0012(16) 0.0079(15)
C1 0.039(2) 0.0315(19) 0.0315(19) 0.0035(15) 0.0047(16) -0.0025(16)
C2 0.038(2) 0.061(3) 0.045(2) -0.021(2) 0.0042(18) -0.005(2)
C3 0.037(2) 0.057(2) 0.050(3) -0.013(2) 0.006(2) -0.0091(18)
N5 0.036(2) 0.033(2) 0.034(2) 0.002(2) 0.000 0.000
C4 0.032(3) 0.040(3) 0.035(3) 0.007(2) 0.000 0.000
C5 0.031(2) 0.090(4) 0.087(4) 0.051(3) 0.007(2) 0.005(2)

loop_
_atom_type_symbol
_atom_type_description
_atom_type_scat_dispersion_real
_atom_type_scat_dispersion_imag
_atom_type_scat_source
C C 0.0033 0.0016 'International Tables Vol C Tables 4.2.6.8 and 6.1.1.4'
H H 0.0000 0.0000 'International Tables Vol C Tables 4.2.6.8 and 6.1.1.4'
N N 0.0061 0.0033 'International Tables Vol C Tables 4.2.6.8 and 6.1.1.4'
O O 0.0106 0.0060 'International Tables Vol C Tables 4.2.6.8 and 6.1.1.4'
Cd Cd -0.8075 1.2024 'International Tables Vol C Tables 4.2.6.8 and 6.1.1.4'

loop_
_geom_angle_atom_site_label_1
_geom_angle_atom_site_label_2
_geom_angle_atom_site_label_3
_geom_angle
_geom_angle_site_symmetry_1
_geom_angle_site_symmetry_3
N1 Cd1 N1 97.49(6) 4_656 2_665
N1 Cd1 N1 137.68(17) 4_656 3_566
N1 Cd1 N1 97.49(6) 2_665 3_566
N1 Cd1 N1 97.49(6) 4_656 .
N1 Cd1 N1 137.68(17) 2_665 .
N1 Cd1 N1 97.49(6) 3_566 .
N3 Cd2 N3 106.3(2) 5_556 .
N3 Cd2 N2 135.54(12) 5_556 .
N3 Cd2 N2 92.86(13) . .
N3 Cd2 N2 92.86(13) 5_556 5_556
N3 Cd2 N2 135.54(12) . 5_556
N2 Cd2 N2 100.88(18) . 5_556
C1 N1 C2 102.7(3) . .
C1 N1 Cd1 126.5(3) . .
C2 N1 Cd1 130.6(3) . .
C1 N2 C3 102.8(3) . .
C1 N2 Cd2 123.7(3) . .
C3 N2 Cd2 130.3(3) . .
C4 N3 C5 102.4(4) . .
C4 N3 Cd2 125.2(3) . .
C5 N3 Cd2 132.3(3) . .
O2 N4 O1 123.5(4) . .
O2 N4 C1 118.5(4) . .
O1 N4 C1 118.0(3) . .
N1 C1 N2 116.1(4) . .
N1 C1 N4 122.3(4) . .
N2 C1 N4 121.5(3) . .
N1 C2 C3 109.5(4) . .
N1 C2 H2A 125.2 . .
C3 C2 H2A 125.2 . .
N2 C3 C2 108.9(4) . .
N2 C3 H3A 125.6 . .
C2 C3 H3A 125.6 . .
O3 N5 O3 122.9(4) . 14_465
O3 N5 C4 118.5(2) . .
O3 N5 C4 118.5(2) 14_465 .
N3 C4 N3 116.4(5) 14_465 .
N3 C4 N5 121.8(2) 14_465 .
N3 C4 N5 121.8(2) . .
N3 C5 C5 109.4(3) . 14_465
N3 C5 H5A 125.3 . .
C5 C5 H5A 125.3 14_465 .

loop_
_geom_bond_atom_site_label_1
_geom_bond_atom_site_label_2
_geom_bond_distance
_geom_bond_site_symmetry_2
Cd1 N1 2.245(3) 4_656
Cd1 N1 2.245(3) 2_665
Cd1 N1 2.245(3) 3_566
Cd1 N1 2.245(3) .
Cd2 N3 2.252(3) 5_556
Cd2 N3 2.252(3) .
Cd2 N2 2.256(3) .
Cd2 N2 2.256(3) 5_556
O1 N4 1.236(5) .
O2 N4 1.220(4) .
O3 N5 1.235(3) .
N1 C1 1.325(5) .
N1 C2 1.357(5) .
N2 C1 1.335(5) .
N2 C3 1.356(5) .
N3 C4 1.334(4) .
N3 C5 1.349(5) .
N4 C1 1.416(5) .
C2 C3 1.365(6) .
C2 H2A 0.9300 .
C3 H3A 0.9300 .
N5 O3 1.235(3) 14_465
N5 C4 1.420(7) .
C4 N3 1.334(4) 14_465
C5 C5 1.370(10) 14_465
C5 H5A 0.9300 .
